data_4120993
loop_
_publ_author_name
'Cl\'ement Falaise'
'Christophe Volkringer'
'Jean-Fran\,cois Vigier'
'Arnaud Beaurain'
'Pascal Roussel'
'Pierre Rabu'
'Thierry Loiseau'

_publ_section_title
;
 Isolation of the Large {Actinide}38 Poly-oxo Cluster with Uranium
;
_journal_name_full 'Journal of the American Chemical Society'
_journal_page_first 15678
_journal_page_last 15681
_journal_paper_doi 10.1021/ja4067207
_journal_volume 135
_journal_year 2013
_chemical_formula_sum 'C208 H198 Cl18 O112 U38'
_chemical_formula_weight 14172.92
_space_group_IT_number 87
_symmetry_cell_setting tetragonal
_symmetry_Int_Tables_number 87
_symmetry_space_group_name_Hall '-I 4'
_symmetry_space_group_name_H-M 'I 4/m'
_cell_angle_alpha 90
_cell_angle_beta 90
_cell_angle_gamma 90
_cell_formula_units_Z 2
_cell_length_a 21.9986(3)
_cell_length_b 21.9986(3)
_cell_length_c 29.9603(6)
_cell_measurement_temperature 293
_cell_volume 14498.9(4)
_diffrn_ambient_temperature 293
_diffrn_measured_fraction_theta_full 1
_diffrn_measured_fraction_theta_max 1
_diffrn_radiation_probe x-ray
_diffrn_radiation_source 'x-ray tube'
_diffrn_radiation_type 'Mo K\a'
_diffrn_radiation_wavelength 0.71069
_diffrn_reflns_av_R_equivalents 0.032
_diffrn_reflns_av_sigmaI/netI 0.0443
_diffrn_reflns_limit_h_max 20
_diffrn_reflns_limit_h_min -19
_diffrn_reflns_limit_k_max 28
_diffrn_reflns_limit_k_min 0
_diffrn_reflns_limit_l_max 34
_diffrn_reflns_limit_l_min -38
_diffrn_reflns_number 15547
_diffrn_reflns_theta_full 27.49
_diffrn_reflns_theta_max 27.49
_diffrn_reflns_theta_min 1.31
_exptl_absorpt_coefficient_mu 21.376
_exptl_absorpt_correction_T_max 0.137
_exptl_absorpt_correction_T_min 0.0834
_exptl_absorpt_correction_type numerical
_exptl_absorpt_process_details 'Sadabs (Bruker)'
_exptl_crystal_colour black
_exptl_crystal_density_diffrn 3.246
_exptl_crystal_description 'irregular delimited by 12 faces'
_exptl_crystal_F_000 12324
_exptl_crystal_size_max 0.22
_exptl_crystal_size_mid 0.18
_exptl_crystal_size_min 0.14
_refine_diff_density_max 5.46
_refine_diff_density_min -2.15
_refine_ls_extinction_method none
_refine_ls_goodness_of_fit_gt 2.32
_refine_ls_goodness_of_fit_ref 1.94
_refine_ls_hydrogen_treatment constr
_refine_ls_number_constraints 104
_refine_ls_number_parameters 286
_refine_ls_number_reflns 8473
_refine_ls_number_restraints 0
_refine_ls_R_factor_all 0.0799
_refine_ls_R_factor_gt 0.0477
_refine_ls_shift/su_max 0.0496
_refine_ls_shift/su_mean 0.0029
_refine_ls_structure_factor_coef F
_refine_ls_weighting_details w=1/(\s^2^(F)+0.0001F^2^)
_refine_ls_weighting_scheme sigma
_refine_ls_wR_factor_gt 0.0631
_refine_ls_wR_factor_ref 0.0647
_reflns_number_gt 5704
_reflns_number_total 8473
_reflns_threshold_expression I>3\s(I)
_cod_data_source_file ja4067207_si_001.cif
_cod_data_source_block I
_cod_database_code 4120993
_cod_database_fobs_code 4120993

loop_
_symmetry_equiv_pos_site_id
_symmetry_equiv_pos_as_xyz
1 x,y,z
2 -x,-y,z
3 -y,x,z
4 y,-x,z
5 -x,-y,-z
6 x,y,-z
7 y,-x,-z
8 -y,x,-z
9 x+1/2,y+1/2,z+1/2
10 -x+1/2,-y+1/2,z+1/2
11 -y+1/2,x+1/2,z+1/2
12 y+1/2,-x+1/2,z+1/2
13 -x+1/2,-y+1/2,-z+1/2
14 x+1/2,y+1/2,-z+1/2
15 y+1/2,-x+1/2,-z+1/2
16 -y+1/2,x+1/2,-z+1/2

loop_
_atom_site_label
_atom_site_type_symbol
_atom_site_fract_x
_atom_site_fract_y
_atom_site_fract_z
_atom_site_adp_type
_atom_site_U_iso_or_equiv
_atom_site_symmetry_multiplicity
_atom_site_occupancy
_atom_site_calc_flag
U1 U 0.5 0.5 0.09121(3) Uani 0.0187(2) 4 1 d
U2 U 0.60959(3) 0.24815(3) 0 Uani 0.0310(2) 8 1 d
U3 U 0.61286(2) 0.36445(2) 0.092016(17) Uani 0.02372(16) 16 1 d
U4 U 0.62570(2) 0.48622(2) 0.179246(18) Uani 0.02792(16) 16 1 d
U5 U 0.73168(3) 0.35546(3) 0 Uani 0.0301(2) 8 1 d
U6 U 0.49039(3) 0.37641(3) 0 Uani 0.01868(19) 8 1 d
U7 U 0.74140(2) 0.47857(2) 0.093464(19) Uani 0.02933(17) 16 1 d
Cl1 Cl 0.79949(19) 0.4797(2) 0 Uani 0.0349(16) 8 1 d
Cl3 Cl 0.80515(16) 0.36834(17) 0.07623(16) Uani 0.0507(14) 16 1 d
O4 O 0.5556(3) 0.4323(3) 0.1359(3) Uani 0.025(3) 16 1 d
O2 O 0.6796(3) 0.4249(3) 0.0452(3) Uani 0.024(3) 16 1 d
O5 O 0.5571(3) 0.4329(3) 0.0459(3) Uani 0.020(3) 16 1 d
O3 O 0.6743(3) 0.4216(4) 0.1337(3) Uani 0.030(3) 16 1 d
O1 O 0.6672(4) 0.3057(4) 0.0443(3) Uani 0.039(3) 16 1 d
O7 O 0.5408(4) 0.3149(4) 0.1339(3) Uani 0.031(3) 16 1 d
O6 O 0.5478(4) 0.3092(3) 0.0459(3) Uani 0.026(3) 16 1 d
Cl2 Cl 0.5 0.5 0.2188(2) Uani 0.0352(19) 4 1 d
Cl4 Cl 0.8182(5) 0.5735(6) 0.0846(4) Uani 0.095(5) 16 0.5 d
O1t O 0.6651(4) 0.2883(4) 0.1419(4) Uani 0.053(4) 16 1 d
C1t C 0.641(2) 0.2420(19) 0.1719(16) Uiso 0.081(9) 16 0.5 d
C1t' C 0.637(2) 0.262(2) 0.1820(16) Uiso 0.081(9) 16 0.5 d
C2t C 0.691(2) 0.224(2) 0.2057(19) Uiso 0.101(11) 16 0.5 d
C2t' C 0.696(2) 0.2567(19) 0.208(2) Uiso 0.101(11) 16 0.5 d
C3t C 0.737(2) 0.2180(19) 0.1716(14) Uiso 0.091(10) 16 0.5 d
C3t' C 0.750(2) 0.2578(19) 0.1814(15) Uiso 0.091(10) 16 0.5 d
C4t C 0.7170(14) 0.2479(15) 0.1317(13) Uiso 0.065(7) 16 0.5 d
C4t' C 0.7274(15) 0.2890(15) 0.1472(13) Uiso 0.065(7) 16 0.5 d
O1s O 1 0 0.0714(10) Uiso 0.096(9) 4 1 d
C1s C 1.014(2) 0.0490(18) 0.0996(13) Uiso 0.097(14) 16 0.5 d
C2s C 1.021(8) 0.024(7) 0.1466(16) Uiso 0.17(3) 16 0.5 d
H1c1t H 0.628822 0.206971 0.154858 Uiso 0.0971 16 0.5 d
H2c1t H 0.606406 0.258169 0.187682 Uiso 0.0971 16 0.5 d
H1c2t H 0.700232 0.257767 0.224574 Uiso 0.1218 16 0.5 d
H2c2t H 0.68195 0.184331 0.217834 Uiso 0.1218 16 0.5 d
H1c3t H 0.774294 0.236637 0.181795 Uiso 0.1094 16 0.5 d
H2c3t H 0.744413 0.175729 0.165419 Uiso 0.1094 16 0.5 d
H1c4t H 0.704743 0.217962 0.110151 Uiso 0.0779 16 0.5 d
H2c4t H 0.749707 0.271411 0.119365 Uiso 0.0779 16 0.5 d
H3c1t H 0.621673 0.222073 0.175237 Uiso 0.0971 16 0.5 d
H4c1t H 0.611358 0.291944 0.196011 Uiso 0.0971 16 0.5 d
H3c2t H 0.698463 0.288118 0.229735 Uiso 0.1218 16 0.5 d
H4c2t H 0.695938 0.22052 0.225407 Uiso 0.1218 16 0.5 d
H3c3t H 0.780192 0.281714 0.196228 Uiso 0.1094 16 0.5 d
H4c3t H 0.759465 0.217302 0.171936 Uiso 0.1094 16 0.5 d
H3c4t H 0.74642 0.275618 0.120052 Uiso 0.0779 16 0.5 d
H4c4t H 0.741309 0.330304 0.148671 Uiso 0.0779 16 0.5 d
H1c1s H 0.980761 0.077709 0.098995 Uiso 0.1163 16 0.5 d
H2c1s H 1.051006 0.067572 0.090162 Uiso 0.1163 16 0.5 d
H1c2s H 1.061427 0.008484 0.150225 Uiso 0.2018 16 0.5 d
H2c2s H 1.008396 0.054476 0.167782 Uiso 0.2018 16 0.5 d
O1ba O 0.7234(3) 0.4738(4) 0.2139(3) Uani 0.045(2) 16 1 d
O2ba O 0.7921(5) 0.4640(6) 0.1600(4) Uani 0.043(2) 16 1 d
C1ba C 0.7755(5) 0.4601(6) 0.2009(5) Uani 0.036(3) 16 1 d
C2ba C 0.8073(7) 0.4386(7) 0.2792(5) Uani 0.074(5) 16 1 d
C3ba C 0.8205(6) 0.4389(7) 0.2343(5) Uani 0.045(3) 16 1 d
C6ba C 0.8777(6) 0.4180(7) 0.2201(6) Uani 0.061(4) 16 1 d
C7ba C 0.9193(7) 0.3990(8) 0.2519(6) Uani 0.072(5) 16 1 d
C4ba C 0.9053(7) 0.4001(9) 0.2956(7) Uani 0.095(6) 16 1 d
C5ba C 0.8493(8) 0.4197(8) 0.3094(6) Uani 0.092(6) 16 1 d
H1c2ba H 0.768079 0.451961 0.289254 Uiso 0.0891 16 1 d
H1c6ba H 0.887796 0.416993 0.188964 Uiso 0.0734 16 1 d
H1c7ba H 0.958576 0.384909 0.242618 Uiso 0.0869 16 1 d
H1c4ba H 0.934783 0.387056 0.317212 Uiso 0.114 16 1 d
H1c5ba H 0.839707 0.420122 0.340694 Uiso 0.1106 16 1 d
O1bb O 0.7784(9) 0.2589(7) -0.0017(12) Uani 0.045(2) 16 0.5 d
O2bb O 0.7020(8) 0.1938(10) 0.0062(12) Uani 0.043(2) 16 0.5 d
C1bb C 0.7588(9) 0.2065(8) 0.0046(10) Uani 0.036(3) 16 0.5 d
C2bb C 0.8646(8) 0.1658(8) 0.0050(9) Uani 0.074(5) 16 0.5 d
C3bb C 0.8032(8) 0.1562(7) 0.0102(7) Uani 0.045(3) 16 0.5 d
C6bb C 0.7826(9) 0.0977(7) 0.0213(9) Uani 0.061(4) 16 0.5 d
C7bb C 0.8248(11) 0.0514(9) 0.0258(12) Uani 0.072(5) 16 0.5 d
C4bb C 0.8845(12) 0.0620(10) 0.0199(13) Uani 0.095(6) 16 0.5 d
C5bb C 0.9047(9) 0.1192(10) 0.0096(11) Uani 0.092(6) 16 0.5 d
H1c2bb H 0.879303 0.205796 -0.001993 Uiso 0.0891 16 0.5 d
H1c6bb H 0.740085 0.089974 0.025624 Uiso 0.0734 16 0.5 d
H1c7bb H 0.81122 0.011163 0.033233 Uiso 0.0869 16 0.5 d
H1c4bb H 0.913048 0.029289 0.023008 Uiso 0.114 16 0.5 d
H1c5bb H 0.947361 0.126354 0.005683 Uiso 0.1106 16 0.5 d
O1bc O 0.8153(7) 0.6004(9) 0.0583(9) Uani 0.045(2) 16 0.5 d
O2bc O 0.8489(9) 0.5159(10) 0.0905(9) Uani 0.043(2) 16 0.5 d
C1bc C 0.8571(8) 0.5693(9) 0.0748(8) Uani 0.036(3) 16 0.5 d
C2bc C 0.9323(9) 0.6502(9) 0.0560(8) Uani 0.074(5) 16 0.5 d
C3bc C 0.9194(7) 0.5953(8) 0.0758(6) Uani 0.045(4) 16 0.5 d
C6bc C 0.9662(8) 0.5637(10) 0.0977(8) Uani 0.061(5) 16 0.5 d
C7bc C 1.0241(9) 0.5884(11) 0.0978(10) Uani 0.072(5) 16 0.5 d
C4bc C 1.0355(10) 0.6418(12) 0.0776(10) Uani 0.095(7) 16 0.5 d
C5bc C 0.9898(10) 0.6730(10) 0.0568(9) Uani 0.092(6) 16 0.5 d
H1c2bc H 0.9005 0.672647 0.041512 Uiso 0.0891 16 0.5 d
H1c6bc H 0.958244 0.525681 0.112235 Uiso 0.0734 16 0.5 d
H1c7bc H 1.056526 0.567145 0.11249 Uiso 0.0869 16 0.5 d
H1c4bc H 1.075983 0.658177 0.077846 Uiso 0.114 16 0.5 d
H1c5bc H 0.998285 0.711222 0.042595 Uiso 0.1106 16 0.5 d
O1bd O 0.6211(8) 0.4586(4) 0.2606(4) Uani 0.045(2) 16 1 d
O2bd O 0.5823(9) 0.3837(7) 0.2198(5) Uani 0.043(2) 16 1 d
C1bd C 0.6028(8) 0.4052(6) 0.2565(5) Uani 0.036(3) 16 1 d
C2bd C 0.6318(8) 0.3831(8) 0.3353(6) Uani 0.074(5) 16 1 d
C3bd C 0.6055(7) 0.3645(6) 0.2960(5) Uani 0.045(4) 16 1 d
C6bd C 0.5802(8) 0.3059(7) 0.2936(6) Uani 0.061(4) 16 1 d
C7bd C 0.5838(10) 0.2685(7) 0.3306(7) Uani 0.072(5) 16 1 d
C4bd C 0.6106(11) 0.2877(8) 0.3684(7) Uani 0.095(7) 16 1 d
C5bd C 0.6346(10) 0.3450(9) 0.3710(6) Uani 0.092(6) 16 1 d
H1c2bd H 0.648499 0.423316 0.337608 Uiso 0.0891 16 1 d
H1c6bd H 0.560864 0.292132 0.266716 Uiso 0.0734 16 1 d
H1c7bd H 0.566866 0.228309 0.329319 Uiso 0.0869 16 1 d
H1c4bd H 0.612907 0.261024 0.393755 Uiso 0.114 16 1 d
H1c5bd H 0.653416 0.358379 0.398207 Uiso 0.1106 16 1 d

loop_
_atom_site_aniso_label
_atom_site_aniso_type_symbol
_atom_site_aniso_U_11
_atom_site_aniso_U_22
_atom_site_aniso_U_33
_atom_site_aniso_U_12
_atom_site_aniso_U_13
_atom_site_aniso_U_23
U1 U 0.0160(3) 0.0160(3) 0.0240(6) 0 0 0
U2 U 0.0277(4) 0.0185(3) 0.0469(5) 0.0049(3) 0 0
U3 U 0.0201(2) 0.0203(2) 0.0308(3) 0.00306(18) -0.0012(2) 0.0029(2)
U4 U 0.0243(3) 0.0275(3) 0.0319(3) 0.0013(2) -0.0043(2) 0.0004(2)
U5 U 0.0205(3) 0.0284(4) 0.0413(5) 0.0072(3) 0 0
U6 U 0.0164(3) 0.0137(3) 0.0260(4) -0.0009(2) 0 0
U7 U 0.0184(2) 0.0318(3) 0.0378(3) 0.0027(2) -0.0058(2) -0.0008(2)
Cl1 Cl 0.024(2) 0.035(3) 0.046(3) 0.0018(19) 0 0
Cl3 Cl 0.041(2) 0.042(2) 0.069(3) 0.0051(17) -0.012(2) -0.002(2)
O4 O 0.027(5) 0.019(4) 0.030(5) -0.002(4) -0.003(4) 0.003(4)
O2 O 0.017(4) 0.027(4) 0.026(5) -0.002(3) -0.006(4) 0.011(4)
O5 O 0.020(4) 0.020(4) 0.022(5) 0.000(3) 0.002(4) -0.009(4)
O3 O 0.018(4) 0.042(5) 0.030(6) 0.004(4) -0.002(4) 0.011(5)
O1 O 0.034(5) 0.027(5) 0.055(7) 0.010(4) -0.002(5) 0.001(5)
O7 O 0.027(5) 0.033(5) 0.033(6) 0.002(4) 0.000(4) 0.011(4)
O6 O 0.029(5) 0.016(4) 0.034(6) 0.003(3) -0.005(4) 0.006(4)
Cl2 Cl 0.032(2) 0.032(2) 0.042(5) 0 0 0
Cl4 Cl 0.070(7) 0.137(11) 0.078(9) -0.029(7) 0.007(6) -0.030(8)
O1t O 0.034(6) 0.049(6) 0.075(9) 0.009(5) 0.004(6) 0.026(6)
O1ba O 0.043(4) 0.042(4) 0.051(4) 0.010(3) 0.002(3) 0.002(3)
O2ba O 0.035(3) 0.052(4) 0.042(4) 0.008(3) -0.007(3) 0.003(4)
C1ba C 0.037(5) 0.029(5) 0.044(6) -0.005(4) -0.023(5) 0.001(5)
C2ba C 0.074(8) 0.082(9) 0.067(9) 0.031(7) -0.011(7) 0.016(8)
C3ba C 0.047(6) 0.045(6) 0.044(6) 0.008(5) -0.021(5) -0.009(5)
C6ba C 0.059(7) 0.050(6) 0.074(9) 0.005(5) -0.013(6) 0.009(6)
C7ba C 0.042(6) 0.098(10) 0.078(10) 0.022(6) -0.014(7) 0.035(8)
C4ba C 0.061(8) 0.137(13) 0.087(11) 0.020(8) -0.028(8) 0.028(10)
C5ba C 0.097(10) 0.118(12) 0.061(9) 0.030(9) -0.014(8) 0.027(9)
O1bb O 0.050(4) 0.041(4) 0.046(4) -0.001(3) -0.003(3) 0.010(3)
O2bb O 0.043(4) 0.032(3) 0.054(4) 0.008(3) 0.000(3) 0.004(3)
C1bb C 0.046(6) 0.035(5) 0.027(5) 0.022(5) 0.000(5) -0.007(4)
C2bb C 0.065(9) 0.064(8) 0.094(9) 0.017(7) -0.008(7) 0.027(7)
C3bb C 0.050(6) 0.042(6) 0.043(6) 0.020(5) 0.012(5) 0.004(5)
C6bb C 0.073(9) 0.056(7) 0.054(7) 0.014(6) -0.009(6) 0.004(5)
C7bb C 0.071(10) 0.035(7) 0.112(10) 0.019(7) -0.027(8) 0.012(6)
C4bb C 0.085(11) 0.054(9) 0.147(13) 0.031(8) -0.014(10) 0.005(8)
C5bb C 0.058(9) 0.086(10) 0.132(12) 0.023(8) -0.012(8) 0.024(9)
O1bc O 0.043(4) 0.048(4) 0.045(4) 0.000(3) -0.011(3) 0.000(3)
O2bc O 0.029(4) 0.048(4) 0.052(4) -0.004(3) -0.004(3) 0.004(3)
C1bc C 0.022(6) 0.054(6) 0.034(5) -0.010(4) 0.010(4) -0.013(4)
C2bc C 0.055(9) 0.079(9) 0.089(9) -0.022(6) -0.024(7) 0.006(7)
C3bc C 0.030(6) 0.068(7) 0.037(6) -0.012(5) 0.005(5) 0.003(5)
C6bc C 0.049(8) 0.073(9) 0.062(7) -0.007(6) -0.006(6) -0.014(6)
C7bc C 0.028(8) 0.069(10) 0.120(10) -0.010(6) -0.022(6) -0.006(7)
C4bc C 0.038(9) 0.098(12) 0.148(13) -0.017(8) -0.009(8) 0.005(9)
C5bc C 0.070(11) 0.080(11) 0.127(12) -0.035(8) -0.018(9) 0.014(8)
O1bd O 0.047(4) 0.043(4) 0.047(4) -0.009(3) 0.005(3) 0.003(3)
O2bd O 0.053(4) 0.036(3) 0.040(4) -0.004(3) -0.002(3) 0.010(3)
C1bd C 0.031(6) 0.041(5) 0.037(6) 0.015(4) 0.005(4) 0.019(5)
C2bd C 0.093(9) 0.077(8) 0.053(9) -0.022(7) 0.005(7) 0.022(7)
C3bd C 0.037(6) 0.051(6) 0.048(7) 0.002(5) -0.007(5) 0.022(5)
C6bd C 0.062(7) 0.062(7) 0.060(9) 0.003(6) 0.014(6) 0.015(6)
C7bd C 0.122(10) 0.045(6) 0.050(10) -0.010(6) 0.013(7) 0.024(6)
C4bd C 0.149(13) 0.067(8) 0.069(12) -0.003(8) -0.004(9) 0.034(8)
C5bd C 0.130(12) 0.100(10) 0.047(10) -0.020(9) -0.006(8) 0.022(8)

loop_
_atom_type_symbol
_atom_type_scat_dispersion_real
_atom_type_scat_dispersion_imag
_atom_type_scat_source
C 0.0033 0.0016 'International Tables Vol C tables 4.2.6.8 and 6.1.1.1'
H 0.0000 0.0000 'International Tables Vol C tables 4.2.6.8 and 6.1.1.1'
Cl 0.1484 0.1585 'International Tables Vol C tables 4.2.6.8 and 6.1.1.1'
O 0.0106 0.0060 'International Tables Vol C tables 4.2.6.8 and 6.1.1.1'
U -9.6767 9.6646 'International Tables Vol C tables 4.2.6.8 and 6.1.1.1'

loop_
_geom_angle_atom_site_label_1
_geom_angle_atom_site_label_2
_geom_angle_atom_site_label_3
_geom_angle_site_symmetry_3
_geom_angle
O4 U1 O4 2_665 110.4(3)

loop_
_geom_bond_atom_site_label_1
_geom_bond_atom_site_label_2
_geom_bond_site_symmetry_2
_geom_bond_distance
U1 O4 . 2.347(8)
U1 O4 2_665 2.347(8)
U1 O4 3_655 2.347(8)
U1 O4 4_565 2.347(8)
U1 O5 . 2.365(7)
U1 O5 2_665 2.365(7)
U1 O5 3_655 2.365(7)
U1 O5 4_565 2.365(7)
U2 Cl1 4_565 3.043(4)
U2 O1 . 2.231(9)
U2 O1 6_555 2.231(9)
U2 O6 . 2.354(8)
U2 O6 6_555 2.354(8)
U2 Cl4 4_565 3.032(12)
U2 Cl4 7_565 3.032(12)
U2 O2bb . 2.367(19)
U2 O2bb 6_555 2.367(19)
U2 O1bc 4_565 2.25(2)
U2 O1bc 7_565 2.25(2)
U3 O4 . 2.354(8)
U3 O2 . 2.427(8)
U3 O5 . 2.383(7)
U3 O3 . 2.228(8)
U3 O1 . 2.267(9)
U3 O7 . 2.298(8)
U3 O6 . 2.332(8)
U3 O1t . 2.521(10)
U4 O4 . 2.339(8)
U4 O4 3_655 2.375(8)
U4 O3 . 2.241(8)
U4 O7 3_655 2.234(8)
U4 Cl2 . 3.023(3)
U4 O1ba . 2.403(7)
U4 O1bd . 2.513(13)
U4 O2bd . 2.734(16)
U4 O2bd 3_655 2.447(18)
U4 C1bd . 2.965(15)
U5 Cl1 . 3.114(4)
U5 Cl3 . 2.812(4)
U5 Cl3 6_555 2.812(4)
U5 O2 . 2.341(8)
U5 O2 6_555 2.341(8)
U5 O1 . 2.230(9)
U5 O1 6_555 2.230(9)
U5 O1bb . 2.360(17)
U5 O1bb 6_555 2.360(17)
U6 O2 4_565 2.329(8)
U6 O2 7_565 2.329(8)
U6 O5 . 2.364(7)
U6 O5 4_565 2.374(7)
U6 O5 6_555 2.364(7)
U6 O5 7_565 2.374(7)
U6 O6 . 2.381(8)
U6 O6 6_555 2.381(8)
U7 Cl1 . 3.0782(18)
U7 Cl3 . 2.848(4)
U7 O2 . 2.310(8)
U7 O3 . 2.280(8)
U7 O7 3_655 2.208(8)
U7 O6 3_655 2.364(8)
U7 Cl4 . 2.700(12)
U7 O2ba . 2.307(12)
U7 O2bc . 2.50(2)
U7 C1bc . 3.283(18)

loop_
_geom_hbond_atom_site_label_D
_geom_hbond_atom_site_label_H
_geom_hbond_atom_site_label_A
_geom_hbond_site_symmetry_A
_geom_hbond_distance_DH
_geom_hbond_distance_HA
_geom_hbond_distance_DA
_geom_hbond_angle_DHA
C1t H1c1t Cl4 4_565 0.96 2.49 3.28(5) 139.44
C1t H2c1t O7 . 0.96 2.50 2.95(5) 108.79
C1t' H2c1t O7 . 0.69 2.50 2.81(5) 109.70
C1t' H4c1t O7 . 0.96 2.47 2.81(5) 100.13
C1t' H4c1t O2bd . 0.96 2.23 3.14(5) 157.81
C1s H2c1s C4bb 4_665 0.96 2.37 2.99(5) 122.57
C6bb H1c6bb C2bc 4_565 0.96 2.23 3.16(3) 163.37
C6bb H1c6bb C5bc 4_565 0.96 2.47 3.26(3) 139.29
C4bb H1c4bb O1s . 0.96 2.49 3.27(3) 138.96
C4bb H1c4bb C1s 3_645 0.96 2.47 2.99(5) 114.54
C2bc H1c2bc O2bb 3_655 0.96 2.42 3.35(3) 163.99
C2bc H1c2bc C6bb 3_655 0.96 2.49 3.16(3) 126.65

loop_
_jana_cell_twin_matrix_id
_jana_cell_twin_volume_fraction
_jana_cell_twin_matrix_1_1
_jana_cell_twin_matrix_1_2
_jana_cell_twin_matrix_1_3
_jana_cell_twin_matrix_2_1
_jana_cell_twin_matrix_2_2
_jana_cell_twin_matrix_2_3
_jana_cell_twin_matrix_3_1
_jana_cell_twin_matrix_3_2
_jana_cell_twin_matrix_3_3
1 0.8994(5) 1 0 0 0 1 0 0 0 1
2 0.1006(5) 0 1 0 1 0 0 0 0 -1
